data_1570927
_publ_author_name
'Fernandez-Delgado, Elena Estirado, Samuel Rodriguez, Ana B. Luna-Giles, Francisco Vinuelas-Zahinos, Emilio Espino, Javier Pariente, Jose A.'
_publ_contact_author
;
Emilio, Vinuelas-Zahinos
Departament Inorganic Chemistry, 
University Extremadura, 
Badajoz,
;
_publ_contact_author_email emilvin@unex.es
_publ_contact_author_phone 924289300
_publ_section_title
;
 Cytotoxic Effects of New Palladium(II) Complexes with Thiazine or
 Thiazoline Derivative Ligands in Tumor Cell Lines
;
_journal_name_full Pharmaceutics
_journal_page_first 696
_journal_paper_doi 10.3390/pharmaceutics15020696
_journal_volume 15
_journal_year 2023
_chemical_formula_moiety 'C18 H15 Cl2 N3 Pd S'
_chemical_formula_sum 'C18 H15 Cl2 N3 Pd S'
_chemical_formula_weight 482.69
_space_group_IT_number 2
_space_group_name_Hall '-P 1'
_space_group_name_H-M_alt 'P -1'
_symmetry_cell_setting triclinic
_symmetry_Int_Tables_number 2
_symmetry_space_group_name_Hall '-P 1'
_symmetry_space_group_name_H-M 'P -1'
_atom_sites_solution_hydrogens geom
_audit_creation_date 2022-11-21T12:29:13-00:00
_audit_creation_method 'WinGX routine CIF_UPDATE'
_cell_angle_alpha 76.448(3)
_cell_angle_beta 71.639(3)
_cell_angle_gamma 62.954(3)
_cell_formula_units_Z 2
_cell_length_a 9.5024(6)
_cell_length_b 9.7838(6)
_cell_length_c 11.4434(7)
_cell_measurement_reflns_used 1869
_cell_measurement_temperature 100(2)
_cell_measurement_theta_max 31.35
_cell_measurement_theta_min 2.48
_cell_volume 894.07(10)
_computing_cell_refinement 'SAINT V8.40A (Bruker, 2019)'
_computing_data_collection 'BRUKER APEX3'
_computing_data_reduction 'SAINT V8.40A (Bruker, 2019)'
_computing_molecular_graphics 'Olex2 1.5 (Dolomanov et al., 2009)'
_computing_publication_material 'Olex2 1.5 (Dolomanov et al., 2009)'
_computing_structure_refinement 'SHELXL 2018/3 (Sheldrick, 2015)'
_computing_structure_solution 'SHELXTL (Sheldrick 2018)'
_diffrn_ambient_temperature 100
_diffrn_measured_fraction_theta_full 0.999
_diffrn_measured_fraction_theta_max 1
_diffrn_measurement_device_type 'Bruker APEX-II CCD'
_diffrn_measurement_method '\f and \w scans'
_diffrn_radiation_monochromator 'multilayer mirror'
_diffrn_radiation_type MoK\a
_diffrn_radiation_wavelength 0.71073
_diffrn_reflns_av_R_equivalents 0.0732
_diffrn_reflns_av_unetI/netI 0.0453
_diffrn_reflns_Laue_measured_fraction_full 0.999
_diffrn_reflns_Laue_measured_fraction_max 1
_diffrn_reflns_limit_h_max 15
_diffrn_reflns_limit_h_min -15
_diffrn_reflns_limit_k_max 16
_diffrn_reflns_limit_k_min -16
_diffrn_reflns_limit_l_max 19
_diffrn_reflns_limit_l_min -19
_diffrn_reflns_number 81590
_diffrn_reflns_point_group_measured_fraction_full 0.999
_diffrn_reflns_point_group_measured_fraction_max 1
_diffrn_reflns_theta_full 25.242
_diffrn_reflns_theta_max 36.316
_diffrn_reflns_theta_min 2.479
_diffrn_standards_interval_count .
_diffrn_standards_interval_time .
_diffrn_standards_number 0
_exptl_absorpt_coefficient_mu 1.459
_exptl_absorpt_correction_T_max 0.9013
_exptl_absorpt_correction_T_min 0.8599
_exptl_absorpt_correction_type none
_exptl_absorpt_process_details
;
SADABS-2016/2 (Bruker,2016/2) was used for absorption correction.
        wR2(int) was 0.0620 before and 0.0579 after correction.
        The Ratio of minimum to maximum transmission is 0.9541.
        The \l/2 correction factor is Not present.
;
_exptl_crystal_colour orange
_exptl_crystal_density_diffrn 1.793
_exptl_crystal_description Plate
_exptl_crystal_F_000 480
_exptl_crystal_size_max 0.12
_exptl_crystal_size_mid 0.11
_exptl_crystal_size_min 0.08
_refine_diff_density_max 0.699
_refine_diff_density_min -1.787
_refine_diff_density_rms 0.138
_refine_ls_extinction_method none
_refine_ls_goodness_of_fit_ref 1.051
_refine_ls_hydrogen_treatment constr
_refine_ls_matrix_type full
_refine_ls_number_parameters 226
_refine_ls_number_reflns 8668
_refine_ls_number_restraints 0
_refine_ls_restrained_S_all 1.051
_refine_ls_R_factor_all 0.0541
_refine_ls_R_factor_gt 0.0347
_refine_ls_shift/su_max 0.001
_refine_ls_shift/su_mean 0
_refine_ls_structure_factor_coef Fsqd
_refine_ls_weighting_details 'w=1/[\s^2^(Fo^2^)+(0.0274P)^2^+0.5164P] where P=(Fo^2^+2Fc^2^)/3'
_refine_ls_weighting_scheme calc
_refine_ls_wR_factor_gt 0.0653
_refine_ls_wR_factor_ref 0.0705
_reflns_Friedel_coverage 0
_reflns_number_gt 6943
_reflns_number_total 8668
_reflns_threshold_expression 'I > 2\s(I)'
_cod_data_source_file PdDPhPzTn_ccdc_deposit.cif
_cod_data_source_block 20vza006
_cod_database_code 1570927
_shelx_estimated_absorpt_t_min 0.844
_shelx_estimated_absorpt_t_max 0.892
_shelx_shelxl_version_number 2018/3

loop_
_symmetry_equiv_pos_as_xyz
'x, y, z'
'-x, -y, -z'

loop_
_atom_site_label
_atom_site_type_symbol
_atom_site_fract_x
_atom_site_fract_y
_atom_site_fract_z
_atom_site_U_iso_or_equiv
_atom_site_adp_type
_atom_site_occupancy
_atom_site_site_symmetry_order
_atom_site_calc_flag
_atom_site_refinement_flags_posn
_atom_site_refinement_flags_adp
_atom_site_refinement_flags_occupancy
_atom_site_disorder_assembly
_atom_site_disorder_group
Pd Pd 0.98110(2) 0.39533(2) 0.40188(2) 0.01222(3) Uani 1 1 d . . . . .
C1 C 0.7281(2) 0.40750(19) 0.61436(15) 0.0136(3) Uani 1 1 d . . . . .
C2 C 0.9263(2) 0.1627(2) 0.63703(18) 0.0227(4) Uani 1 1 d . . . . .
H2A H 1.005769 0.158966 0.677928 0.027 Uiso 1 1 calc R U . . .
H2B H 0.980766 0.076634 0.584732 0.027 Uiso 1 1 calc R U . . .
Cl1 Cl 1.21546(5) 0.17455(5) 0.38487(4) 0.02130(9) Uani 1 1 d . . . . .
Cl2 Cl 1.10076(5) 0.51469(5) 0.23073(4) 0.01665(8) Uani 1 1 d . . . . .
N1 N 0.86821(18) 0.31031(16) 0.56073(13) 0.0151(3) Uani 1 1 d . . . . .
N2 N 0.66846(17) 0.55544(16) 0.55404(12) 0.0130(2) Uani 1 1 d . . . . .
N3 N 0.75591(17) 0.57227(16) 0.43288(12) 0.0135(2) Uani 1 1 d . . . . .
S S 0.62058(6) 0.34243(5) 0.75054(4) 0.01749(8) Uani 1 1 d . . . . .
C3 C 0.7801(3) 0.1476(2) 0.73411(19) 0.0263(4) Uani 1 1 d . . . . .
H3A H 0.809601 0.098415 0.814093 0.032 Uiso 1 1 calc R U . . .
H3B H 0.742481 0.083492 0.707186 0.032 Uiso 1 1 calc R U . . .
C4 C 0.6625(2) 0.70628(19) 0.38083(15) 0.0136(3) Uani 1 1 d . . . . .
C5 C 0.5173(2) 0.78032(19) 0.46989(15) 0.0150(3) Uani 1 1 d . . . . .
H5 H 0.432455 0.878805 0.456987 0.018 Uiso 1 1 calc R U . . .
C6 C 0.52259(19) 0.68325(19) 0.57789(15) 0.0134(3) Uani 1 1 d . . . . .
C7 C 0.6954(2) 0.75601(19) 0.24708(15) 0.0133(3) Uani 1 1 d . . . . .
C8 C 0.7581(2) 0.6462(2) 0.16405(15) 0.0151(3) Uani 1 1 d . . . . .
H8 H 0.794126 0.539552 0.193487 0.018 Uiso 1 1 calc R U . . .
C9 C 0.7677(2) 0.6928(2) 0.03848(16) 0.0179(3) Uani 1 1 d . . . . .
H9 H 0.810445 0.618197 -0.018016 0.021 Uiso 1 1 calc R U . . .
C10 C 0.7149(2) 0.8483(2) -0.00417(16) 0.0202(3) Uani 1 1 d . . . . .
H10 H 0.719646 0.880291 -0.089849 0.024 Uiso 1 1 calc R U . . .
C11 C 0.6549(2) 0.9580(2) 0.07802(17) 0.0217(3) Uani 1 1 d . . . . .
H11 H 0.621128 1.064382 0.047979 0.026 Uiso 1 1 calc R U . . .
C12 C 0.6444(2) 0.9123(2) 0.20373(16) 0.0181(3) Uani 1 1 d . . . . .
H12 H 0.602748 0.987185 0.259861 0.022 Uiso 1 1 calc R U . . .
C13 C 0.4013(2) 0.70314(19) 0.69714(15) 0.0143(3) Uani 1 1 d . . . . .
C14 C 0.2382(2) 0.75637(19) 0.69674(16) 0.0155(3) Uani 1 1 d . . . . .
H14 H 0.208071 0.780443 0.62031 0.019 Uiso 1 1 calc R U . . .
C15 C 0.1196(2) 0.7745(2) 0.80717(17) 0.0196(3) Uani 1 1 d . . . . .
H15 H 0.008544 0.811837 0.806119 0.024 Uiso 1 1 calc R U . . .
C16 C 0.1632(2) 0.7379(2) 0.91953(17) 0.0211(3) Uani 1 1 d . . . . .
H16 H 0.082661 0.747476 0.995378 0.025 Uiso 1 1 calc R U . . .
C17 C 0.3256(2) 0.6873(2) 0.91991(16) 0.0208(3) Uani 1 1 d . . . . .
H17 H 0.355223 0.663026 0.996567 0.025 Uiso 1 1 calc R U . . .
C18 C 0.4453(2) 0.6718(2) 0.80956(16) 0.0174(3) Uani 1 1 d . . . . .
H18 H 0.555407 0.640387 0.810535 0.021 Uiso 1 1 calc R U . . .

loop_
_atom_site_aniso_label
_atom_site_aniso_U_11
_atom_site_aniso_U_22
_atom_site_aniso_U_33
_atom_site_aniso_U_23
_atom_site_aniso_U_13
_atom_site_aniso_U_12
Pd 0.01080(5) 0.01246(5) 0.01182(5) -0.00354(4) -0.00216(4) -0.00278(4)
C1 0.0160(7) 0.0148(7) 0.0109(6) -0.0012(5) -0.0039(5) -0.0068(6)
C2 0.0243(9) 0.0155(8) 0.0222(9) 0.0009(6) -0.0062(7) -0.0039(7)
Cl1 0.01581(18) 0.01632(18) 0.0262(2) -0.00649(15) -0.00504(16) 0.00001(15)
Cl2 0.01385(17) 0.02231(19) 0.01361(16) -0.00394(14) -0.00089(13) -0.00794(15)
N1 0.0166(7) 0.0135(6) 0.0135(6) -0.0024(5) -0.0038(5) -0.0042(5)
N2 0.0123(6) 0.0146(6) 0.0101(6) -0.0015(5) -0.0016(5) -0.0046(5)
N3 0.0129(6) 0.0157(6) 0.0096(6) -0.0014(5) -0.0007(5) -0.0054(5)
S 0.0202(2) 0.01984(19) 0.01391(18) 0.00025(14) -0.00260(15) -0.01148(16)
C3 0.0364(11) 0.0166(8) 0.0233(9) 0.0002(7) -0.0049(8) -0.0112(8)
C4 0.0137(7) 0.0138(7) 0.0123(7) -0.0024(5) -0.0035(5) -0.0042(6)
C5 0.0129(7) 0.0153(7) 0.0133(7) -0.0025(5) -0.0029(5) -0.0028(6)
C6 0.0118(7) 0.0145(7) 0.0130(7) -0.0034(5) -0.0029(5) -0.0038(5)
C7 0.0124(7) 0.0149(7) 0.0123(7) 0.0000(5) -0.0033(5) -0.0058(6)
C8 0.0152(7) 0.0160(7) 0.0132(7) -0.0009(5) -0.0029(6) -0.0063(6)
C9 0.0161(7) 0.0244(8) 0.0132(7) -0.0040(6) -0.0011(6) -0.0090(7)
C10 0.0193(8) 0.0279(9) 0.0126(7) 0.0030(6) -0.0038(6) -0.0115(7)
C11 0.0236(9) 0.0185(8) 0.0206(8) 0.0047(6) -0.0064(7) -0.0093(7)
C12 0.0191(8) 0.0148(7) 0.0182(8) -0.0013(6) -0.0042(6) -0.0057(6)
C13 0.0140(7) 0.0147(7) 0.0122(7) -0.0030(5) -0.0010(5) -0.0049(6)
C14 0.0142(7) 0.0153(7) 0.0156(7) -0.0026(6) -0.0026(6) -0.0051(6)
C15 0.0141(7) 0.0181(8) 0.0222(8) -0.0047(6) 0.0006(6) -0.0050(6)
C16 0.0219(8) 0.0188(8) 0.0165(8) -0.0062(6) 0.0038(6) -0.0067(7)
C17 0.0243(9) 0.0235(9) 0.0126(7) -0.0041(6) -0.0032(6) -0.0078(7)
C18 0.0160(7) 0.0208(8) 0.0143(7) -0.0044(6) -0.0027(6) -0.0060(6)

loop_
_atom_type_symbol
_atom_type_description
_atom_type_scat_dispersion_real
_atom_type_scat_dispersion_imag
_atom_type_scat_source
C C 0.0033 0.0016 'International Tables Vol C Tables 4.2.6.8 and 6.1.1.4'
H H 0 0 'International Tables Vol C Tables 4.2.6.8 and 6.1.1.4'
N N 0.0061 0.0033 'International Tables Vol C Tables 4.2.6.8 and 6.1.1.4'
S S 0.1246 0.1234 'International Tables Vol C Tables 4.2.6.8 and 6.1.1.4'
Cl Cl 0.1484 0.1585 'International Tables Vol C Tables 4.2.6.8 and 6.1.1.4'
Pd Pd -0.9988 1.0072 'International Tables Vol C Tables 4.2.6.8 and 6.1.1.4'

loop_
_geom_angle_atom_site_label_1
_geom_angle_atom_site_label_2
_geom_angle_atom_site_label_3
_geom_angle
_geom_angle_site_symmetry_1
_geom_angle_site_symmetry_3
Cl1 Pd Cl2 90.538(18) . .
N1 Pd Cl1 93.45(4) . .
N1 Pd Cl2 174.02(4) . .
N1 Pd N3 78.86(6) . .
N3 Pd Cl1 171.65(4) . .
N3 Pd Cl2 97.38(4) . .
N1 C1 N2 117.30(15) . .
N1 C1 S 118.33(13) . .
N2 C1 S 124.21(12) . .
H2A C2 H2B 108.4 . .
N1 C2 H2A 110.1 . .
N1 C2 H2B 110.1 . .
N1 C2 C3 108.22(16) . .
C3 C2 H2A 110.1 . .
C3 C2 H2B 110.1 . .
C1 N1 Pd 115.39(12) . .
C1 N1 C2 112.84(15) . .
C2 N1 Pd 131.08(12) . .
C1 N2 N3 114.48(13) . .
C6 N2 C1 133.39(14) . .
C6 N2 N3 110.58(13) . .
N2 N3 Pd 110.97(10) . .
C4 N3 Pd 142.66(12) . .
C4 N3 N2 106.20(13) . .
C1 S C3 89.19(9) . .
C2 C3 S 106.88(13) . .
C2 C3 H3A 110.3 . .
C2 C3 H3B 110.3 . .
S C3 H3A 110.3 . .
S C3 H3B 110.3 . .
H3A C3 H3B 108.6 . .
N3 C4 C5 109.73(14) . .
N3 C4 C7 123.94(14) . .
C5 C4 C7 125.69(15) . .
C4 C5 H5 126.4 . .
C6 C5 C4 107.25(15) . .
C6 C5 H5 126.4 . .
N2 C6 C13 124.65(15) . .
C5 C6 N2 106.16(14) . .
C5 C6 C13 129.18(15) . .
C8 C7 C4 118.89(15) . .
C12 C7 C4 120.54(15) . .
C12 C7 C8 119.99(15) . .
C7 C8 H8 120 . .
C9 C8 C7 120.05(16) . .
C9 C8 H8 120 . .
C8 C9 H9 120.1 . .
C10 C9 C8 119.87(16) . .
C10 C9 H9 120.1 . .
C9 C10 H10 119.9 . .
C9 C10 C11 120.27(16) . .
C11 C10 H10 119.9 . .
C10 C11 H11 119.9 . .
C12 C11 C10 120.19(17) . .
C12 C11 H11 119.9 . .
C7 C12 H12 120.2 . .
C11 C12 C7 119.62(16) . .
C11 C12 H12 120.2 . .
C14 C13 C6 118.38(15) . .
C14 C13 C18 119.81(15) . .
C18 C13 C6 121.81(15) . .
C13 C14 H14 119.8 . .
C15 C14 C13 120.46(16) . .
C15 C14 H14 119.8 . .
C14 C15 H15 120 . .
C14 C15 C16 120.03(17) . .
C16 C15 H15 120 . .
C15 C16 H16 120.2 . .
C17 C16 C15 119.52(16) . .
C17 C16 H16 120.2 . .
C16 C17 H17 119.5 . .
C16 C17 C18 120.97(17) . .
C18 C17 H17 119.5 . .
C13 C18 H18 120.4 . .
C17 C18 C13 119.13(17) . .
C17 C18 H18 120.4 . .

loop_
_geom_bond_atom_site_label_1
_geom_bond_atom_site_label_2
_geom_bond_distance
_geom_bond_site_symmetry_2
Pd Cl1 2.2831(5) .
Pd Cl2 2.2858(4) .
Pd N1 2.0053(15) .
Pd N3 2.0353(14) .
C1 N1 1.289(2) .
C1 N2 1.387(2) .
C1 S 1.7323(17) .
C2 H2A 0.99 .
C2 H2B 0.99 .
C2 N1 1.463(2) .
C2 C3 1.524(3) .
N2 N3 1.3898(19) .
N2 C6 1.380(2) .
N3 C4 1.331(2) .
S C3 1.824(2) .
C3 H3A 0.99 .
C3 H3B 0.99 .
C4 C5 1.420(2) .
C4 C7 1.471(2) .
C5 H5 0.95 .
C5 C6 1.370(2) .
C6 C13 1.469(2) .
C7 C8 1.397(2) .
C7 C12 1.393(2) .
C8 H8 0.95 .
C8 C9 1.389(2) .
C9 H9 0.95 .
C9 C10 1.384(3) .
C10 H10 0.95 .
C10 C11 1.393(3) .
C11 H11 0.95 .
C11 C12 1.388(3) .
C12 H12 0.95 .
C13 C14 1.393(2) .
C13 C18 1.401(2) .
C14 H14 0.95 .
C14 C15 1.387(2) .
C15 H15 0.95 .
C15 C16 1.392(3) .
C16 H16 0.95 .
C16 C17 1.391(3) .
C17 H17 0.95 .
C17 C18 1.393(2) .
C18 H18 0.95 .

loop_
_geom_torsion_atom_site_label_1
_geom_torsion_atom_site_label_2
_geom_torsion_atom_site_label_3
_geom_torsion_atom_site_label_4
_geom_torsion
_geom_torsion_site_symmetry_1
_geom_torsion_site_symmetry_2
_geom_torsion_site_symmetry_3
_geom_torsion_site_symmetry_4
Pd N3 C4 C5 -171.62(14) . . . .
Pd N3 C4 C7 17.1(3) . . . .
C1 N2 N3 Pd -18.18(16) . . . .
C1 N2 N3 C4 165.44(14) . . . .
C1 N2 C6 C5 -163.71(17) . . . .
C1 N2 C6 C13 15.6(3) . . . .
C1 S C3 C2 14.56(15) . . . .
N1 C1 N2 N3 10.4(2) . . . .
N1 C1 N2 C6 174.61(16) . . . .
N1 C1 S C3 -3.55(15) . . . .
N1 C2 C3 S -21.84(19) . . . .
N2 C1 N1 Pd 3.12(19) . . . .
N2 C1 N1 C2 174.69(15) . . . .
N2 C1 S C3 171.74(15) . . . .
N2 N3 C4 C5 2.80(18) . . . .
N2 N3 C4 C7 -168.51(15) . . . .
N2 C6 C13 C14 -134.15(17) . . . .
N2 C6 C13 C18 46.6(2) . . . .
N3 N2 C6 C5 0.92(18) . . . .
N3 N2 C6 C13 -179.80(15) . . . .
N3 C4 C5 C6 -2.3(2) . . . .
N3 C4 C7 C8 37.4(2) . . . .
N3 C4 C7 C12 -151.29(17) . . . .
S C1 N1 Pd 178.74(8) . . . .
S C1 N1 C2 -9.7(2) . . . .
S C1 N2 N3 -164.90(12) . . . .
S C1 N2 C6 -0.7(3) . . . .
C3 C2 N1 Pd -169.51(12) . . . .
C3 C2 N1 C1 20.6(2) . . . .
C4 C5 C6 N2 0.79(18) . . . .
C4 C5 C6 C13 -178.45(16) . . . .
C4 C7 C8 C9 170.48(16) . . . .
C4 C7 C12 C11 -170.54(17) . . . .
C5 C4 C7 C8 -132.48(18) . . . .
C5 C4 C7 C12 38.8(3) . . . .
C5 C6 C13 C14 45.0(3) . . . .
C5 C6 C13 C18 -134.31(19) . . . .
C6 N2 N3 Pd 174.03(10) . . . .
C6 N2 N3 C4 -2.35(18) . . . .
C6 C13 C14 C15 178.90(16) . . . .
C6 C13 C18 C17 -177.61(16) . . . .
C7 C4 C5 C6 168.82(16) . . . .
C7 C8 C9 C10 -0.1(3) . . . .
C8 C7 C12 C11 0.6(3) . . . .
C8 C9 C10 C11 1.2(3) . . . .
C9 C10 C11 C12 -1.4(3) . . . .
C10 C11 C12 C7 0.5(3) . . . .
C12 C7 C8 C9 -0.8(3) . . . .
C13 C14 C15 C16 -0.6(3) . . . .
C14 C13 C18 C17 3.1(3) . . . .
C14 C15 C16 C17 1.7(3) . . . .
C15 C16 C17 C18 -0.4(3) . . . .
C16 C17 C18 C13 -2.0(3) . . . .
C18 C13 C14 C15 -1.8(3) . . . .
